data_1521123
loop_
_publ_author_name
'Hasegawa, K.'
'Nishibori, E.'
'Yu, J.'
'Sakata, M.'
'Takata, M.'
'Togashi, N.'
'Terasaki, O.'

_publ_section_title
;
 A synchrotron powder diffraction study of Na-LTA
;
_journal_name_full 'Japanese Journal of Applied Physics, Part 1'
_journal_page_first 65
_journal_page_last 68
_journal_volume 38
_journal_year 1999
_chemical_formula_sum 'Al96 H78.34 Na94.75 O423.17 Si96'
_chemical_name_systematic 'Na94.75 (Al96 Si96 O384) (H2 O)39.17'
_space_group_IT_number 226
_symmetry_space_group_name_Hall '-F 4a 2 3'
_symmetry_space_group_name_H-M 'F m -3 c'
_cell_angle_alpha 90
_cell_angle_beta 90
_cell_angle_gamma 90
_cell_formula_units_Z 1
_cell_length_a 24.5528
_cell_length_b 24.5528
_cell_length_c 24.5528
_cell_volume 14801.410
_citation_journal_id_ASTM JAPNDE
_cod_data_source_file Hasegawa_JAPNDE_1999_60.cif
_cod_data_source_block H78.34Al96Na94.75O423.17Si96
_cod_original_cell_volume 14801.41
_cod_original_formula_sum 'H78.34 Al96 Na94.75 O423.17 Si96'
_cod_database_code 1521123

loop_
_symmetry_equiv_pos_as_xyz
x,y,z
-y+1/2,x,z
-x+1/2,-y+1/2,z
y,-x+1/2,z
x,-y,-z
y+1/2,x,-z
-x+1/2,y+1/2,-z
-y,-x+1/2,-z
z,x,y
-x+1/2,z,y
-z+1/2,-x+1/2,y
x,-z+1/2,y
z,-x,-y
x+1/2,z,-y
-z+1/2,x+1/2,-y
-x,-z+1/2,-y
y,z,x
y,-z+1/2,-x+1/2
z,y,-x+1/2
-y+1/2,z,-x+1/2
-z+1/2,-y,-x
-y,-z,x
z,-y,x+1/2
-z+1/2,y+1/2,x+1/2
-x,-y,-z
y-1/2,-x,-z
x-1/2,y-1/2,-z
-y,x-1/2,-z
-x,y,z
-y-1/2,-x,z
x-1/2,-y-1/2,z
y,x-1/2,z
-z,-x,-y
x-1/2,-z,-y
z-1/2,x-1/2,-y
-x,z-1/2,-y
-z,x,y
-x-1/2,-z,y
z-1/2,-x-1/2,y
x,z-1/2,y
-y,-z,-x
-y,z-1/2,x-1/2
-z,-y,x-1/2
y-1/2,-z,x-1/2
z-1/2,y,x
y,z,-x
-z,y,-x-1/2
z-1/2,-y-1/2,-x-1/2
x,y+1/2,z+1/2
-y+1/2,x+1/2,z+1/2
-x+1/2,-y+1,z+1/2
y,-x+1,z+1/2
x,-y+1/2,-z+1/2
y+1/2,x+1/2,-z+1/2
-x+1/2,y+1,-z+1/2
-y,-x+1,-z+1/2
z,x+1/2,y+1/2
-x+1/2,z+1/2,y+1/2
-z+1/2,-x+1,y+1/2
x,-z+1,y+1/2
z,-x+1/2,-y+1/2
x+1/2,z+1/2,-y+1/2
-z+1/2,x+1,-y+1/2
-x,-z+1,-y+1/2
y,z+1/2,x+1/2
y,-z+1,-x+1
z,y+1/2,-x+1
-y+1/2,z+1/2,-x+1
-z+1/2,-y+1/2,-x+1/2
-y,-z+1/2,x+1/2
z,-y+1/2,x+1
-z+1/2,y+1,x+1
-x,-y+1/2,-z+1/2
y-1/2,-x+1/2,-z+1/2
x-1/2,y,-z+1/2
-y,x,-z+1/2
-x,y+1/2,z+1/2
-y-1/2,-x+1/2,z+1/2
x-1/2,-y,z+1/2
y,x,z+1/2
-z,-x+1/2,-y+1/2
x-1/2,-z+1/2,-y+1/2
z-1/2,x,-y+1/2
-x,z,-y+1/2
-z,x+1/2,y+1/2
-x-1/2,-z+1/2,y+1/2
z-1/2,-x,y+1/2
x,z,y+1/2
-y,-z+1/2,-x+1/2
-y,z,x
-z,-y+1/2,x
y-1/2,-z+1/2,x
z-1/2,y+1/2,x+1/2
y,z+1/2,-x+1/2
-z,y+1/2,-x
z-1/2,-y,-x
x+1/2,y,z+1/2
-y+1,x,z+1/2
-x+1,-y+1/2,z+1/2
y+1/2,-x+1/2,z+1/2
x+1/2,-y,-z+1/2
y+1,x,-z+1/2
-x+1,y+1/2,-z+1/2
-y+1/2,-x+1/2,-z+1/2
z+1/2,x,y+1/2
-x+1,z,y+1/2
-z+1,-x+1/2,y+1/2
x+1/2,-z+1/2,y+1/2
z+1/2,-x,-y+1/2
x+1,z,-y+1/2
-z+1,x+1/2,-y+1/2
-x+1/2,-z+1/2,-y+1/2
y+1/2,z,x+1/2
y+1/2,-z+1/2,-x+1
z+1/2,y,-x+1
-y+1,z,-x+1
-z+1,-y,-x+1/2
-y+1/2,-z,x+1/2
z+1/2,-y,x+1
-z+1,y+1/2,x+1
-x+1/2,-y,-z+1/2
y,-x,-z+1/2
x,y-1/2,-z+1/2
-y+1/2,x-1/2,-z+1/2
-x+1/2,y,z+1/2
-y,-x,z+1/2
x,-y-1/2,z+1/2
y+1/2,x-1/2,z+1/2
-z+1/2,-x,-y+1/2
x,-z,-y+1/2
z,x-1/2,-y+1/2
-x+1/2,z-1/2,-y+1/2
-z+1/2,x,y+1/2
-x,-z,y+1/2
z,-x-1/2,y+1/2
x+1/2,z-1/2,y+1/2
-y+1/2,-z,-x+1/2
-y+1/2,z-1/2,x
-z+1/2,-y,x
y,-z,x
z,y,x+1/2
y+1/2,z,-x+1/2
-z+1/2,y,-x
z,-y-1/2,-x
x+1/2,y+1/2,z
-y+1,x+1/2,z
-x+1,-y+1,z
y+1/2,-x+1,z
x+1/2,-y+1/2,-z
y+1,x+1/2,-z
-x+1,y+1,-z
-y+1/2,-x+1,-z
z+1/2,x+1/2,y
-x+1,z+1/2,y
-z+1,-x+1,y
x+1/2,-z+1,y
z+1/2,-x+1/2,-y
x+1,z+1/2,-y
-z+1,x+1,-y
-x+1/2,-z+1,-y
y+1/2,z+1/2,x
y+1/2,-z+1,-x+1/2
z+1/2,y+1/2,-x+1/2
-y+1,z+1/2,-x+1/2
-z+1,-y+1/2,-x
-y+1/2,-z+1/2,x
z+1/2,-y+1/2,x+1/2
-z+1,y+1,x+1/2
-x+1/2,-y+1/2,-z
y,-x+1/2,-z
x,y,-z
-y+1/2,x,-z
-x+1/2,y+1/2,z
-y,-x+1/2,z
x,-y,z
y+1/2,x,z
-z+1/2,-x+1/2,-y
x,-z+1/2,-y
z,x,-y
-x+1/2,z,-y
-z+1/2,x+1/2,y
-x,-z+1/2,y
z,-x,y
x+1/2,z,y
-y+1/2,-z+1/2,-x
-y+1/2,z,x-1/2
-z+1/2,-y+1/2,x-1/2
y,-z+1/2,x-1/2
z,y+1/2,x
y+1/2,z+1/2,-x
-z+1/2,y+1/2,-x-1/2
z,-y,-x-1/2

loop_
_atom_site_label
_atom_site_type_symbol
_atom_site_fract_x
_atom_site_fract_y
_atom_site_fract_z
_atom_site_occupancy
_atom_site_U_iso_or_equiv
H1 H+1 0.175 0.22597 0.22597 0.102 0.0
O4 O-2 0.154 0.25 0.25 0.204 0.0
Na3 Na+1 0.129 0.129 0.25 0.072 0.0
Na2 Na+1 0 0.226 0.213 0.25 0.0
O1 O-2 0 0.1122 0.2444 1 0.0
O5 O-2 0.047 0.269 0.287 0.153 0.0
H2 H+1 0.047 0.269 0.287 0.306 0.0
Si1 Si+4 0 0.0931 0.1851 1 0.0
Al1 Al+3 0 0.1874 0.0903 1 0.0
O2 O-2 0 0.1493 0.1419 1 0.0
O3 O-2 0.0511 0.0616 0.1711 1 0.0
Na1 Na+1 0.1014 0.1014 0.1014 0.9975 0.0
